data_7023342
loop_
_publ_author_name
'Li, Jiang'
'Yang, Guoping'
'Hou, Lei'
'Cui, Lin'
'Li, Yuanpu'
'Wang, Yao-Yu'
'Shi, Qi-Zhen'

_publ_section_title
;
 Three new solvent-directed 3D lead(II)-MOFs displaying the unique
 properties of luminescence and selective CO2 sorption.
;
_journal_issue 37
_journal_name_full 'Dalton transactions (Cambridge, England : 2003)'
_journal_page_first 13590
_journal_page_last 13598
_journal_paper_doi 10.1039/c3dt51203g
_journal_volume 42
_journal_year 2013
_chemical_formula_sum 'C30 H14 N9 O12 Pb3'
_chemical_formula_weight 1314.07
_chemical_name_systematic
; 
 ? 
;
_space_group_IT_number 14
_symmetry_cell_setting monoclinic
_symmetry_space_group_name_Hall '-P 2ybc'
_symmetry_space_group_name_H-M 'P 1 21/c 1'
_atom_sites_solution_hydrogens geom
_atom_sites_solution_primary direct
_atom_sites_solution_secondary difmap
_audit_creation_method SHELXL-97
_cell_angle_alpha 90.00
_cell_angle_beta 116.3860(10)
_cell_angle_gamma 90.00
_cell_formula_units_Z 4
_cell_length_a 15.3197(14)
_cell_length_b 15.6843(15)
_cell_length_c 15.1838(14)
_cell_measurement_reflns_used 2349
_cell_measurement_temperature 296(2)
_cell_measurement_theta_max 21.7145
_cell_measurement_theta_min 2.5975
_cell_volume 3268.3(5)
_computing_cell_refinement 'Bruker SMART'
_computing_data_collection 'Bruker SMART'
_computing_data_reduction 'Bruker SMART'
_computing_molecular_graphics 'Bruker SHELXTL'
_computing_publication_material 'Bruker SHELXTL'
_computing_structure_refinement 'SHELXL-97 (Sheldrick, 1997)'
_computing_structure_solution 'SHELXS-97 (Sheldrick, 1990)'
_diffrn_ambient_temperature 296(2)
_diffrn_measured_fraction_theta_full 0.999
_diffrn_measured_fraction_theta_max 0.999
_diffrn_radiation_monochromator graphite
_diffrn_radiation_source 'fine-focus sealed tube'
_diffrn_radiation_type MoK\a
_diffrn_radiation_wavelength 0.71073
_diffrn_reflns_av_R_equivalents 0.0559
_diffrn_reflns_av_sigmaI/netI 0.0685
_diffrn_reflns_limit_h_max 18
_diffrn_reflns_limit_h_min -17
_diffrn_reflns_limit_k_max 18
_diffrn_reflns_limit_k_min -15
_diffrn_reflns_limit_l_max 12
_diffrn_reflns_limit_l_min -18
_diffrn_reflns_number 16284
_diffrn_reflns_theta_full 25.10
_diffrn_reflns_theta_max 25.10
_diffrn_reflns_theta_min 1.48
_exptl_absorpt_coefficient_mu 15.497
_exptl_absorpt_correction_T_max 1.00000
_exptl_absorpt_correction_T_min 0.91404
_exptl_absorpt_correction_type multi-scan
_exptl_absorpt_process_details sadabs
_exptl_crystal_colour yellow
_exptl_crystal_density_diffrn 2.671
_exptl_crystal_density_method 'not measured'
_exptl_crystal_description block
_exptl_crystal_F_000 2396
_exptl_crystal_size_max 0.30
_exptl_crystal_size_mid 0.24
_exptl_crystal_size_min 0.21
_refine_diff_density_max 1.663
_refine_diff_density_min -1.598
_refine_diff_density_rms 0.461
_refine_ls_extinction_method none
_refine_ls_goodness_of_fit_ref 0.934
_refine_ls_hydrogen_treatment mixed
_refine_ls_matrix_type full
_refine_ls_number_parameters 489
_refine_ls_number_reflns 5811
_refine_ls_number_restraints 0
_refine_ls_restrained_S_all 0.934
_refine_ls_R_factor_all 0.0642
_refine_ls_R_factor_gt 0.0392
_refine_ls_shift/su_max 0.001
_refine_ls_shift/su_mean 0.000
_refine_ls_structure_factor_coef Fsqd
_refine_ls_weighting_details 'calc w=1/[\s^2^(Fo^2^)+(0.0890P)^2^+0.0000P] where P=(Fo^2^+2Fc^2^)/3'
_refine_ls_weighting_scheme calc
_refine_ls_wR_factor_gt 0.1033
_refine_ls_wR_factor_ref 0.1368
_reflns_number_gt 4336
_reflns_number_total 5811
_reflns_threshold_expression >2sigma(I)
_cod_data_source_file c3dt51203g.txt
_cod_data_source_block 2
_cod_original_sg_symbol_H-M P2(1)/c
_cod_database_code 7023342

loop_
_symmetry_equiv_pos_as_xyz
'x, y, z'
'-x, y+1/2, -z+1/2'
'-x, -y, -z'
'x, -y-1/2, z-1/2'

loop_
_atom_site_label
_atom_site_type_symbol
_atom_site_fract_x
_atom_site_fract_y
_atom_site_fract_z
_atom_site_U_iso_or_equiv
_atom_site_adp_type
_atom_site_occupancy
_atom_site_symmetry_multiplicity
_atom_site_calc_flag
_atom_site_refinement_flags
Pb1 Pb 0.98747(3) 0.38559(3) 0.39853(3) 0.03112(16) Uani 1 1 d .
Pb2 Pb 0.76340(4) 0.87714(3) 0.17470(4) 0.03495(17) Uani 1 1 d .
Pb3 Pb 0.25103(4) 0.90781(3) -0.00442(4) 0.03505(17) Uani 1 1 d .
C1 C 0.6298(11) 0.3026(10) -0.0500(11) 0.057(4) Uani 1 1 d .
H1 H 0.5842 0.2729 -0.1038 0.068 Uiso 1 1 calc R
C2 C 0.6118(12) 0.3866(9) -0.0389(11) 0.057(5) Uani 1 1 d .
H2 H 0.5565 0.4140 -0.0848 0.069 Uiso 1 1 calc R
C3 C 0.6764(12) 0.4274(9) 0.0400(11) 0.057(5) Uani 1 1 d .
H3 H 0.6651 0.4841 0.0496 0.068 Uiso 1 1 calc R
C4 C 0.7579(10) 0.3886(8) 0.1065(10) 0.042(4) Uani 1 1 d .
H4 H 0.8022 0.4176 0.1618 0.050 Uiso 1 1 calc R
C5 C 0.7730(9) 0.3054(7) 0.0900(8) 0.030(3) Uani 1 1 d .
C6 C 0.8592(8) 0.2547(7) 0.1543(9) 0.027(3) Uani 1 1 d .
C7 C 0.9915(8) 0.2112(8) 0.2710(8) 0.029(3) Uani 1 1 d .
C8 C 0.9483(9) 0.1424(8) 0.2086(9) 0.032(3) Uani 1 1 d .
C9 C 0.9706(9) 0.0512(7) 0.2129(9) 0.028(3) Uani 1 1 d .
C10 C 1.0861(9) 0.2152(8) 0.3597(9) 0.032(3) Uani 1 1 d .
C11 C 1.0906(12) 0.9338(11) 0.4982(11) 0.059(4) Uani 1 1 d .
H11 H 1.0965 0.9892 0.4796 0.070 Uiso 1 1 calc R
C12 C 1.1567(11) 0.8998(11) 0.5903(11) 0.057(4) Uani 1 1 d .
H12 H 1.2086 0.9325 0.6339 0.068 Uiso 1 1 calc R
C13 C 1.1436(12) 0.8171(11) 0.6150(10) 0.062(5) Uani 1 1 d .
H13 H 1.1873 0.7956 0.6758 0.074 Uiso 1 1 calc R
C14 C 1.0068(9) 0.8005(8) 0.4667(9) 0.030(3) Uani 1 1 d .
C15 C 1.0172(10) 0.8807(9) 0.4381(10) 0.042(3) Uani 1 1 d .
H15 H 0.9734 0.8998 0.3762 0.050 Uiso 1 1 calc R
C16 C 0.9315(9) 0.7411(8) 0.4060(9) 0.033(3) Uani 1 1 d .
C17 C 0.8483(9) 0.6239(7) 0.3632(9) 0.028(3) Uani 1 1 d .
C18 C 0.8057(8) 0.6843(7) 0.2898(8) 0.026(3) Uani 1 1 d .
C19 C 0.8256(10) 0.5343(8) 0.3716(10) 0.039(3) Uani 1 1 d .
C20 C 0.7169(10) 0.6753(9) 0.1937(10) 0.039(3) Uani 1 1 d .
C21 C 0.6287(13) 0.8506(11) 0.4130(11) 0.063(5) Uani 1 1 d .
H21 H 0.6553 0.8396 0.4801 0.075 Uiso 1 1 calc R
C22 C 0.6867(12) 0.8555(10) 0.3676(11) 0.057(4) Uani 1 1 d .
H22 H 0.7533 0.8479 0.4059 0.069 Uiso 1 1 calc R
C23 C 0.5575(10) 0.8787(8) 0.2170(9) 0.035(3) Uani 1 1 d .
C24 C 0.4920(12) 0.8773(11) 0.2585(12) 0.059(5) Uani 1 1 d .
H24 H 0.4258 0.8863 0.2198 0.071 Uiso 1 1 calc R
C25 C 0.5284(13) 0.8622(13) 0.3587(13) 0.074(5) Uani 1 1 d .
H25 H 0.4871 0.8598 0.3887 0.089 Uiso 1 1 calc R
C26 C 0.5280(9) 0.8900(7) 0.1109(9) 0.028(3) Uani 1 1 d .
C27 C 0.5455(9) 0.8985(7) -0.0206(8) 0.027(3) Uani 1 1 d .
C28 C 0.4472(9) 0.9020(8) -0.0443(9) 0.032(3) Uani 1 1 d .
C29 C 0.6019(10) 0.9049(9) -0.0770(10) 0.041(3) Uani 1 1 d .
C30 C 0.3648(10) 0.9188(8) -0.1413(10) 0.038(3) Uani 1 1 d .
N1 N 0.7095(8) 0.2611(6) 0.0126(8) 0.039(3) Uani 1 1 d .
N2 N 0.8645(7) 0.1703(6) 0.1349(7) 0.027(2) Uani 1 1 d .
N3 N 0.9355(7) 0.2815(6) 0.2367(7) 0.026(2) Uani 1 1 d .
N4 N 1.0695(8) 0.7665(8) 0.5541(8) 0.051(3) Uani 1 1 d .
N5 N 0.8567(7) 0.7596(6) 0.3164(7) 0.033(2) Uani 1 1 d .
N6 N 0.9289(7) 0.6601(6) 0.4355(7) 0.029(2) Uani 1 1 d .
N7 N 0.6554(8) 0.8707(7) 0.2705(8) 0.037(3) Uani 1 1 d .
N8 N 0.4363(7) 0.8972(6) 0.0397(7) 0.031(2) Uani 1 1 d .
N9 N 0.5950(7) 0.8920(6) 0.0776(7) 0.030(2) Uani 1 1 d .
O1 O 0.9125(7) 0.0031(6) 0.1500(6) 0.043(2) Uani 1 1 d .
O2 O 1.0531(7) 0.0244(5) 0.2801(7) 0.045(2) Uani 1 1 d .
H2A H 1.0825 0.0642 0.3161 0.067 Uiso 1 1 calc R
O3 O 1.1364(7) 0.1454(6) 0.3900(7) 0.041(2) Uani 1 1 d .
O4 O 1.1150(6) 0.2846(5) 0.4023(6) 0.036(2) Uani 1 1 d .
O5 O 0.8825(7) 0.4964(5) 0.4482(7) 0.042(2) Uani 1 1 d .
O6 O 0.7543(7) 0.5002(5) 0.3016(7) 0.047(2) Uani 1 1 d .
O7 O 0.6726(7) 0.6043(6) 0.1707(7) 0.046(2) Uani 1 1 d .
O8 O 0.6929(6) 0.7373(5) 0.1349(6) 0.039(2) Uani 1 1 d .
O9 O 0.6911(7) 0.9089(7) -0.0334(7) 0.050(3) Uani 1 1 d .
O10 O 0.5571(7) 0.9080(7) -0.1728(7) 0.051(3) Uani 1 1 d .
H10 H 0.4986 0.9002 -0.1916 0.077 Uiso 1 1 calc R
O11 O 0.3774(7) 0.9166(7) -0.2174(7) 0.052(3) Uani 1 1 d .
O12 O 0.2822(6) 0.9361(6) -0.1431(6) 0.042(2) Uani 1 1 d .

loop_
_atom_site_aniso_label
_atom_site_aniso_U_11
_atom_site_aniso_U_22
_atom_site_aniso_U_33
_atom_site_aniso_U_23
_atom_site_aniso_U_13
_atom_site_aniso_U_12
Pb1 0.0293(3) 0.0352(3) 0.0244(3) 0.00151(19) 0.0080(2) 0.0040(2)
Pb2 0.0252(3) 0.0393(3) 0.0308(3) 0.0053(2) 0.0039(2) 0.0030(2)
Pb3 0.0283(3) 0.0398(3) 0.0297(3) -0.0068(2) 0.0063(2) -0.0009(2)
C1 0.045(10) 0.054(9) 0.043(9) -0.008(7) -0.007(7) -0.003(8)
C2 0.058(11) 0.054(9) 0.032(9) 0.001(7) -0.005(8) 0.020(8)
C3 0.067(11) 0.030(7) 0.052(10) -0.003(7) 0.007(9) 0.022(7)
C4 0.045(9) 0.036(7) 0.029(8) -0.001(6) 0.002(7) 0.002(6)
C5 0.029(7) 0.035(7) 0.019(6) 0.004(5) 0.004(5) 0.000(5)
C6 0.023(7) 0.032(6) 0.025(7) 0.001(5) 0.008(5) 0.002(5)
C7 0.018(6) 0.037(7) 0.020(6) -0.002(5) -0.002(5) -0.001(5)
C8 0.033(7) 0.031(6) 0.030(7) 0.016(5) 0.011(6) 0.010(6)
C9 0.025(7) 0.026(6) 0.031(7) -0.003(5) 0.011(6) -0.003(5)
C10 0.031(7) 0.027(7) 0.030(7) 0.008(5) 0.007(6) 0.001(6)
C11 0.063(11) 0.063(10) 0.046(10) -0.008(8) 0.021(9) -0.020(9)
C12 0.034(9) 0.099(13) 0.034(9) -0.003(9) 0.012(7) -0.012(9)
C13 0.059(11) 0.093(13) 0.024(8) 0.010(8) 0.011(8) -0.021(10)
C14 0.030(7) 0.039(7) 0.024(7) -0.008(5) 0.016(6) -0.002(6)
C15 0.035(8) 0.061(9) 0.025(7) -0.013(6) 0.010(6) -0.015(7)
C16 0.036(8) 0.035(7) 0.032(7) 0.007(6) 0.018(6) 0.007(6)
C17 0.030(7) 0.036(7) 0.020(6) -0.002(5) 0.011(5) -0.003(5)
C18 0.019(6) 0.034(6) 0.022(6) -0.008(5) 0.006(5) -0.002(5)
C19 0.047(9) 0.026(7) 0.046(9) 0.005(6) 0.022(7) 0.007(6)
C20 0.032(8) 0.046(8) 0.033(8) 0.010(6) 0.010(6) 0.016(6)
C21 0.078(13) 0.086(12) 0.030(9) 0.012(8) 0.029(9) 0.035(10)
C22 0.053(10) 0.076(11) 0.036(9) -0.001(8) 0.014(8) 0.012(9)
C23 0.037(8) 0.035(7) 0.023(7) -0.002(5) 0.004(6) -0.002(6)
C24 0.035(9) 0.108(14) 0.041(9) 0.002(9) 0.022(8) 0.001(9)
C25 0.058(12) 0.114(16) 0.051(11) 0.011(10) 0.025(10) 0.002(11)
C26 0.027(7) 0.033(6) 0.026(7) 0.001(5) 0.012(6) -0.002(5)
C27 0.027(7) 0.033(6) 0.021(7) -0.004(5) 0.011(6) -0.002(5)
C28 0.035(8) 0.036(7) 0.018(6) -0.005(5) 0.005(6) -0.007(6)
C29 0.028(8) 0.056(9) 0.029(8) 0.005(6) 0.003(6) 0.004(6)
C30 0.032(8) 0.040(7) 0.031(8) -0.004(6) 0.002(6) 0.000(6)
N1 0.035(7) 0.034(6) 0.036(6) -0.002(5) 0.004(5) 0.007(5)
N2 0.026(6) 0.022(5) 0.026(6) -0.005(4) 0.005(5) -0.004(4)
N3 0.023(5) 0.023(5) 0.032(6) 0.001(4) 0.011(5) -0.002(4)
N4 0.037(7) 0.080(9) 0.014(6) 0.006(6) -0.007(5) -0.009(6)
N5 0.027(6) 0.042(6) 0.025(6) -0.001(5) 0.008(5) 0.002(5)
N6 0.028(6) 0.031(5) 0.024(5) 0.000(4) 0.008(5) -0.004(4)
N7 0.030(6) 0.045(6) 0.028(6) 0.002(5) 0.006(5) 0.008(5)
N8 0.026(6) 0.035(6) 0.024(6) 0.002(4) 0.003(5) -0.003(4)
N9 0.026(6) 0.030(5) 0.030(6) 0.004(4) 0.010(5) 0.001(4)
O1 0.046(6) 0.037(5) 0.040(6) -0.006(4) 0.014(5) -0.002(4)
O2 0.042(6) 0.029(5) 0.047(6) -0.004(4) 0.005(5) 0.002(4)
O3 0.035(5) 0.040(5) 0.036(5) 0.004(4) 0.004(4) -0.001(4)
O4 0.023(5) 0.036(5) 0.038(5) -0.005(4) 0.004(4) 0.002(4)
O5 0.041(6) 0.036(5) 0.050(6) 0.011(4) 0.021(5) 0.007(4)
O6 0.060(7) 0.033(5) 0.046(6) -0.007(4) 0.021(5) -0.013(5)
O7 0.045(6) 0.047(6) 0.036(6) -0.005(4) 0.008(5) -0.017(5)
O8 0.032(5) 0.039(5) 0.032(5) 0.000(4) 0.000(4) -0.003(4)
O9 0.039(6) 0.073(7) 0.042(6) -0.004(5) 0.021(5) 0.001(5)
O10 0.038(6) 0.081(7) 0.040(6) 0.004(5) 0.023(5) 0.009(6)
O11 0.036(6) 0.085(8) 0.020(5) -0.003(5) 0.000(4) 0.009(5)
O12 0.029(5) 0.062(6) 0.027(5) 0.003(4) 0.006(4) 0.009(5)

loop_
_atom_type_symbol
_atom_type_description
_atom_type_scat_dispersion_real
_atom_type_scat_dispersion_imag
_atom_type_scat_source
C C 0.0033 0.0016 'International Tables Vol C Tables 4.2.6.8 and 6.1.1.4'
H H 0.0000 0.0000 'International Tables Vol C Tables 4.2.6.8 and 6.1.1.4'
N N 0.0061 0.0033 'International Tables Vol C Tables 4.2.6.8 and 6.1.1.4'
O O 0.0106 0.0060 'International Tables Vol C Tables 4.2.6.8 and 6.1.1.4'
Pb Pb -3.3944 10.1111 'International Tables Vol C Tables 4.2.6.8 and 6.1.1.4'

loop_
_geom_angle_atom_site_label_1
_geom_angle_atom_site_label_2
_geom_angle_atom_site_label_3
_geom_angle
_geom_angle_site_symmetry_1
_geom_angle_site_symmetry_3
N6 Pb1 O4 74.7(3) 3_766 .
N6 Pb1 O5 90.3(3) 3_766 .
O4 Pb1 O5 164.1(3) . .
N6 Pb1 O1 113.0(3) 3_766 2_755
O4 Pb1 O1 84.6(3) . 2_755
O5 Pb1 O1 96.8(3) . 2_755
N6 Pb1 N4 62.9(3) 3_766 3_766
O4 Pb1 N4 77.3(3) . 3_766
O5 Pb1 N4 100.9(3) . 3_766
O1 Pb1 N4 161.9(3) 2_755 3_766
N6 Pb1 N3 125.0(3) 3_766 .
O4 Pb1 N3 63.8(3) . .
O5 Pb1 N3 131.3(3) . .
O1 Pb1 N3 97.8(3) 2_755 .
N4 Pb1 N3 73.7(3) 3_766 .
N9 Pb2 O8 71.7(3) . .
N9 Pb2 N7 64.4(3) . .
O8 Pb2 N7 77.4(3) . .
N9 Pb2 N5 127.7(3) . .
O8 Pb2 N5 66.3(3) . .
N7 Pb2 N5 77.0(3) . .
N2 Pb3 O12 73.9(3) 3_665 .
N2 Pb3 N8 120.7(3) 3_665 .
O12 Pb3 N8 67.6(3) . .
N2 Pb3 N1 63.4(3) 3_665 3_665
O12 Pb3 N1 90.3(3) . 3_665
N8 Pb3 N1 73.4(3) . 3_665
N1 C1 C2 123.4(13) . .
C3 C2 C1 117.6(14) . .
C2 C3 C4 121.8(13) . .
C3 C4 C5 117.9(13) . .
N1 C5 C4 122.6(12) . .
N1 C5 C6 112.9(10) . .
C4 C5 C6 124.5(11) . .
N3 C6 N2 113.1(10) . .
N3 C6 C5 126.8(10) . .
N2 C6 C5 120.0(10) . .
N3 C7 C8 110.0(10) . .
N3 C7 C10 120.9(10) . .
C8 C7 C10 129.0(11) . .
N2 C8 C7 107.6(10) . .
N2 C8 C9 118.2(11) . .
C7 C8 C9 134.0(11) . .
O1 C9 O2 122.0(11) . .
O1 C9 C8 119.2(11) . .
O2 C9 C8 118.7(10) . .
O4 C10 O3 122.4(11) . .
O4 C10 C7 119.4(11) . .
O3 C10 C7 118.2(11) . .
C15 C11 C12 116.3(15) . .
C13 C12 C11 119.5(15) . .
N4 C13 C12 122.7(14) . .
N4 C14 C15 122.9(12) . .
N4 C14 C16 112.7(11) . .
C15 C14 C16 124.3(12) . .
C14 C15 C11 121.8(14) . .
N6 C16 N5 113.2(11) . .
N6 C16 C14 121.7(11) . .
N5 C16 C14 125.1(11) . .
N6 C17 C18 107.3(10) . .
N6 C17 C19 119.7(11) . .
C18 C17 C19 132.9(11) . .
N5 C18 C17 110.4(10) . .
N5 C18 C20 121.4(11) . .
C17 C18 C20 128.3(11) . .
O5 C19 O6 124.7(12) . .
O5 C19 C17 116.3(12) . .
O6 C19 C17 119.0(12) . .
O8 C20 O7 122.0(12) . .
O8 C20 C18 118.1(12) . .
O7 C20 C18 119.7(11) . .
C22 C21 C25 119.6(15) . .
C21 C22 N7 124.8(15) . .
N7 C23 C24 123.4(12) . .
N7 C23 C26 112.7(12) . .
C24 C23 C26 123.9(13) . .
C25 C24 C23 118.4(15) . .
C24 C25 C21 118.0(16) . .
N9 C26 N8 113.6(11) . .
N9 C26 C23 120.1(12) . .
N8 C26 C23 126.3(12) . .
N9 C27 C28 107.6(10) . .
N9 C27 C29 117.8(11) . .
C28 C27 C29 134.5(11) . .
N8 C28 C27 109.1(10) . .
N8 C28 C30 122.6(12) . .
C27 C28 C30 127.9(12) . .
O9 C29 O10 120.5(13) . .
O9 C29 C27 119.5(12) . .
O10 C29 C27 120.0(12) . .
O11 C30 O12 122.7(12) . .
O11 C30 C28 120.1(12) . .
O12 C30 C28 117.2(12) . .
C1 N1 C5 116.7(11) . .
C1 N1 Pb3 126.2(9) . 3_665
C5 N1 Pb3 117.0(8) . 3_665
C8 N2 C6 105.2(10) . .
C8 N2 Pb3 128.2(8) . 3_665
C6 N2 Pb3 126.6(8) . 3_665
C6 N3 C7 104.1(9) . .
C6 N3 Pb1 143.3(8) . .
C7 N3 Pb1 104.9(7) . .
C14 N4 C13 116.8(13) . .
C14 N4 Pb1 115.4(8) . 3_766
C13 N4 Pb1 126.7(9) . 3_766
C16 N5 C18 103.1(10) . .
C16 N5 Pb2 148.2(8) . .
C18 N5 Pb2 108.7(7) . .
C16 N6 C17 106.0(10) . .
C16 N6 Pb1 123.5(8) . 3_766
C17 N6 Pb1 126.8(8) . 3_766
C22 N7 C23 115.6(13) . .
C22 N7 Pb2 126.8(10) . .
C23 N7 Pb2 117.5(8) . .
C26 N8 C28 103.8(10) . .
C26 N8 Pb3 147.0(9) . .
C28 N8 Pb3 109.2(7) . .
C26 N9 C27 105.8(10) . .
C26 N9 Pb2 125.3(8) . .
C27 N9 Pb2 128.7(8) . .
C9 O1 Pb1 109.1(8) . 2_745
C10 O4 Pb1 116.7(8) . .
C19 O5 Pb1 107.7(8) . .
C20 O8 Pb2 124.8(8) . .
C30 O12 Pb3 121.4(8) . .

loop_
_geom_bond_atom_site_label_1
_geom_bond_atom_site_label_2
_geom_bond_distance
_geom_bond_site_symmetry_2
Pb1 N6 2.374(10) 3_766
Pb1 O4 2.496(8) .
Pb1 O5 2.693(9) .
Pb1 O1 2.700(9) 2_755
Pb1 N4 2.744(12) 3_766
Pb1 N3 2.756(9) .
Pb2 N9 2.346(10) .
Pb2 O8 2.400(8) .
Pb2 N7 2.647(11) .
Pb2 N5 2.709(10) .
Pb3 N2 2.333(9) 3_665
Pb3 O12 2.399(9) .
Pb3 N8 2.616(10) .
Pb3 N1 2.732(10) 3_665
C1 N1 1.336(17) .
C1 C2 1.37(2) .
C2 C3 1.33(2) .
C3 C4 1.353(19) .
C4 C5 1.368(17) .
C5 N1 1.339(15) .
C5 C6 1.477(16) .
C6 N3 1.345(14) .
C6 N2 1.367(14) .
C7 N3 1.352(14) .
C7 C8 1.393(17) .
C7 C10 1.478(16) .
C8 N2 1.346(14) .
C8 C9 1.466(16) .
C9 O1 1.233(14) .
C9 O2 1.291(14) .
C10 O4 1.243(14) .
C10 O3 1.300(15) .
C11 C15 1.371(19) .
C11 C12 1.42(2) .
C12 C13 1.39(2) .
C13 N4 1.357(18) .
C14 N4 1.354(15) .
C14 C15 1.362(18) .
C14 C16 1.451(17) .
C16 N6 1.354(15) .
C16 N5 1.365(15) .
C17 N6 1.359(15) .
C17 C18 1.385(16) .
C17 C19 1.467(16) .
C18 N5 1.374(15) .
C18 C20 1.495(16) .
C19 O5 1.250(15) .
C19 O6 1.256(16) .
C20 O8 1.260(15) .
C20 O7 1.270(15) .
C21 C22 1.35(2) .
C21 C25 1.40(2) .
C22 N7 1.353(18) .
C23 N7 1.356(16) .
C23 C24 1.403(19) .
C23 C26 1.478(17) .
C24 C25 1.39(2) .
C26 N9 1.331(15) .
C26 N8 1.343(15) .
C27 N9 1.343(15) .
C27 C28 1.385(17) .
C27 C29 1.466(18) .
C28 N8 1.359(15) .
C28 C30 1.477(17) .
C29 O9 1.227(15) .
C29 O10 1.305(15) .
C30 O11 1.253(16) .
C30 O12 1.283(15) .
N1 Pb3 2.732(10) 3_665
N2 Pb3 2.333(9) 3_665
N4 Pb1 2.744(12) 3_766
N6 Pb1 2.374(10) 3_766
O1 Pb1 2.700(9) 2_745
